data_7201842
loop_
_publ_author_name
'Sudhakar, P.'
'Kumar, S. Vijay'
'Vishweshwar, Peddy'
'Babu, J. Moses'
'Vyas, K.'

_publ_section_title
;
 Solid state structural studies of saccharin salts with some
 heterocyclic bases
;
_journal_issue 8
_journal_name_full CrystEngComm
_journal_page_first 996
_journal_paper_doi 10.1039/b717090d
_journal_volume 10
_journal_year 2008
_chemical_formula_moiety 'C12 H12 N2, 2(C7 H4 N O3 S)'
_chemical_formula_sum 'C26 H20 N4 O6 S2'
_chemical_formula_weight 548.59
_chemical_melting_point 507
_chemical_name_common
;
1,2-bis(4-pyridinium)ethylene saccharinate (1:2)
;
_space_group_IT_number 14
_symmetry_cell_setting monoclinic
_symmetry_Int_Tables_number 14
_symmetry_space_group_name_Hall '-P 2yn'
_symmetry_space_group_name_H-M 'P 1 21/n 1'
_cell_angle_alpha 90
_cell_angle_beta 106.828(3)
_cell_angle_gamma 90
_cell_formula_units_Z 2
_cell_length_a 13.161(2)
_cell_length_b 5.251(2)
_cell_length_c 18.590(12)
_cell_measurement_reflns_used 4870
_cell_measurement_temperature 298
_cell_measurement_theta_max 29.0
_cell_measurement_theta_min 1.6
_cell_volume 1229.7(9)
_computing_cell_refinement CrystalClear
_computing_data_collection CrystalClear
_computing_data_reduction CrystalStructure
_computing_molecular_graphics 'X-seed 2.0'
_computing_publication_material 'CrystalStructure 3.6.0'
_computing_structure_refinement CRYSTALS
_computing_structure_solution SIR92
_diffrn_detector_area_resol_mean 7.31
_diffrn_measured_fraction_theta_full 0.9974
_diffrn_measured_fraction_theta_max 0.8825
_diffrn_measurement_device_type 'Rigaku Mercury'
_diffrn_measurement_method \w
_diffrn_radiation_type 'Mo K\a'
_diffrn_radiation_wavelength 0.7107
_diffrn_reflns_av_R_equivalents 0.051
_diffrn_reflns_limit_h_max 17
_diffrn_reflns_limit_h_min -17
_diffrn_reflns_limit_k_max 7
_diffrn_reflns_limit_k_min -5
_diffrn_reflns_limit_l_max 24
_diffrn_reflns_limit_l_min -24
_diffrn_reflns_number 14736
_diffrn_reflns_theta_full 26.00
_diffrn_reflns_theta_max 29.50
_exptl_absorpt_coefficient_mu 0.268
_exptl_absorpt_correction_T_max 0.948
_exptl_absorpt_correction_T_min 0.935
_exptl_absorpt_correction_type multi-scan
_exptl_absorpt_process_details 'Jacobson, R. (1998) Private communication'
_exptl_crystal_colour colorless
_exptl_crystal_density_diffrn 1.481
_exptl_crystal_density_method 'not measured'
_exptl_crystal_description prism
_exptl_crystal_F_000 568.00
_exptl_crystal_preparation Methanol
_exptl_crystal_size_max 0.55
_exptl_crystal_size_mid 0.20
_exptl_crystal_size_min 0.20
_refine_diff_density_max 0.68
_refine_diff_density_min -0.66
_refine_ls_extinction_method none
_refine_ls_goodness_of_fit_ref 1.048
_refine_ls_hydrogen_treatment refall
_refine_ls_number_parameters 182
_refine_ls_number_reflns 1842
_refine_ls_R_factor_gt 0.0620
_refine_ls_shift/su_max 0.0000
_refine_ls_structure_factor_coef Fsqd
_refine_ls_weighting_details
;
Chebychev polynomial with 3 parameters (Carruthers & Watkin, 1979)
5342.9800 7406.6400 2203.0300
;
_refine_ls_weighting_scheme calc
_refine_ls_wR_factor_ref 0.0930
_reflns_number_gt 1454
_reflns_number_total 3039
_reflns_threshold_expression F^2^>2.0\s(F^2^)
_cod_data_source_file b717090d.txt
_cod_data_source_block salt_2
_cod_original_formula_sum 'C26 H20 N4 O6 S2 '
_cod_database_code 7201842

loop_
_symmetry_equiv_pos_site_id
_symmetry_equiv_pos_as_xyz
1 x,y,z
2 1/2-x,1/2+y,1/2-z
3 -x,-y,-z
4 1/2+x,1/2-y,1/2+z

loop_
_atom_site_aniso_label
_atom_site_aniso_U_11
_atom_site_aniso_U_22
_atom_site_aniso_U_33
_atom_site_aniso_U_23
_atom_site_aniso_U_13
_atom_site_aniso_U_12
N2 0.057(2) 0.037(2) 0.044(2) 0.008(2) 0.019(2) 0.003(2)
C8 0.048(2) 0.053(3) 0.043(2) 0.010(2) 0.004(2) 0.007(2)
C9 0.041(2) 0.053(3) 0.041(2) 0.005(2) 0.005(2) -0.001(2)
C10 0.042(2) 0.036(2) 0.031(2) 0.001(2) 0.0080(10) -0.001(2)
C11 0.043(2) 0.051(3) 0.045(2) 0.008(2) 0.011(2) 0.006(2)
C12 0.043(2) 0.053(3) 0.053(2) 0.003(2) 0.013(2) -0.003(2)
C13 0.041(2) 0.044(2) 0.038(2) 0.002(2) 0.008(2) 0.001(2)
S1 0.0309(4) 0.0553(6) 0.0572(6) 0.0022(6) 0.0077(4) 0.0017(5)
O1 0.039(2) 0.075(2) 0.101(3) 0.000(2) 0.025(2) 0.016(2)
O2 0.045(2) 0.074(2) 0.057(2) -0.005(2) -0.0088(13) -0.006(2)
O3 0.046(2) 0.053(2) 0.048(2) 0.0180(10) 0.0073(12) 0.0020(10)
N1 0.035(2) 0.048(2) 0.051(2) 0.007(2) 0.0120(10) -0.002(2)
C1 0.037(2) 0.043(2) 0.042(2) 0.002(2) 0.010(2) -0.001(2)
C2 0.035(2) 0.038(2) 0.038(2) -0.004(2) 0.010(2) 0.000(2)
C3 0.036(2) 0.051(3) 0.051(2) 0.006(2) 0.010(2) 0.002(2)
C4 0.049(2) 0.056(3) 0.058(3) 0.002(2) 0.017(2) -0.016(2)
C5 0.075(3) 0.045(3) 0.051(2) 0.007(2) 0.022(2) -0.010(2)
C6 0.053(2) 0.041(2) 0.045(2) 0.008(2) 0.004(2) 0.005(2)
C7 0.036(2) 0.039(2) 0.043(2) -0.003(2) 0.010(2) 0.004(2)

loop_
_atom_site_label
_atom_site_type_symbol
_atom_site_thermal_displace_type
_atom_site_fract_x
_atom_site_fract_y
_atom_site_fract_z
_atom_site_occupancy
_atom_site_U_iso_or_equiv
_atom_site_calc_flag
_atom_site_refinement_flags
N2 N Uani 0.4787(2) -0.1564(6) 0.1621(2) 1.000 0.0451(12) . .
C8 C Uani 0.5765(3) -0.0692(8) 0.1729(2) 1.000 0.0499(14) . .
C9 C Uani 0.5961(3) 0.1276(8) 0.1301(2) 1.000 0.0465(14) . .
C10 C Uani 0.5145(3) 0.2367(8) 0.0740(2) 1.000 0.0369(12) . .
C11 C Uani 0.4125(3) 0.1338(8) 0.0638(2) 1.000 0.0467(14) . .
C12 C Uani 0.3977(3) -0.0587(8) 0.1082(2) 1.000 0.0499(14) . .
C13 C Uani 0.5356(3) 0.4455(8) 0.0285(2) 1.000 0.0417(12) . .
S1 S Uani 0.64686(7) 0.2311(2) 0.37025(6) 1.000 0.0489(3) . .
O1 O Uani 0.7212(2) 0.0730(7) 0.3466(2) 1.000 0.0707(14) . .
O2 O Uani 0.6918(2) 0.3710(6) 0.4391(2) 1.000 0.0636(12) . .
O3 O Uani 0.4132(2) 0.4825(6) 0.23130(10) 1.000 0.0503(12) . .
N1 N Uani 0.5838(2) 0.4191(7) 0.3023(2) 1.000 0.0448(12) . .
C1 C Uani 0.4807(3) 0.3684(8) 0.2832(2) 1.000 0.0410(12) . .
C2 C Uani 0.4485(3) 0.1601(7) 0.3263(2) 1.000 0.0371(12) . .
C3 C Uani 0.3478(3) 0.0698(8) 0.3209(2) 1.000 0.0466(14) . .
C4 C Uani 0.3382(3) -0.1285(9) 0.3678(2) 1.000 0.0540(16) . .
C5 C Uani 0.4273(3) -0.2321(9) 0.4179(2) 1.000 0.0562(16) . .
C6 C Uani 0.5278(3) -0.1426(8) 0.4235(2) 1.000 0.0485(12) . .
C7 C Uani 0.5360(3) 0.0556(8) 0.3779(2) 1.000 0.0396(12) . .
H2 H Uiso 0.46590 -0.28870 0.19330 1.000 0.0550 calc R
H8 H Uiso 0.63370 -0.14370 0.21030 1.000 0.0580 calc R
H9 H Uiso 0.66640 0.19010 0.13920 1.000 0.0540 calc R
H11 H Uiso 0.35370 0.20010 0.02590 1.000 0.0560 calc R
H12 H Uiso 0.32840 -0.12640 0.10040 1.000 0.0600 calc R
H13 H Uiso 0.60580 0.51100 0.04050 1.000 0.0490 calc R
H3 H Uiso 0.28690 0.14220 0.28630 1.000 0.0550 calc R
H4 H Uiso 0.26990 -0.19360 0.36540 1.000 0.0650 calc R
H5 H Uiso 0.41900 -0.36860 0.44930 1.000 0.0690 calc R
H6 H Uiso 0.58880 -0.21580 0.45780 1.000 0.0560 calc R

loop_
_atom_type_symbol
_atom_type_description
_atom_type_scat_dispersion_real
_atom_type_scat_dispersion_imag
_atom_type_scat_source
C C 0.003 0.002
;
International Tables for Crystallography
(1992, Vol. C, Tables 4.2.6.8 and 6.1.1.4)
;
H H 0.000 0.000
;
International Tables for Crystallography
(1992, Vol. C, Table 6.1.1.4)
;
N N 0.006 0.003
;
International Tables for Crystallography
(1992, Vol. C, Tables 4.2.6.8 and 6.1.1.4)
;
S S 0.125 0.123
;
International Tables for Crystallography
(1992, Vol. C, Tables 4.2.6.8 and 6.1.1.4)
;
O O 0.011 0.006
;
International Tables for Crystallography
(1992, Vol. C, Tables 4.2.6.8 and 6.1.1.4)
;

loop_
_geom_angle_atom_site_label_1
_geom_angle_atom_site_label_2
_geom_angle_atom_site_label_3
_geom_angle
_geom_angle_site_symmetry_1
_geom_angle_site_symmetry_2
_geom_angle_site_symmetry_3
_geom_angle_publ_flag
O1 S1 N1 110.49(19) . . . no
O1 S1 C7 111.9(2) . . . no
O2 S1 N1 111.39(19) . . . no
O2 S1 C7 109.25(18) . . . no
N1 S1 C7 97.55(17) . . . no
O1 S1 O2 114.95(19) . . . no
C8 N2 C12 120.7(3) . . . no
C12 N2 H2 120.00 . . . no
C8 N2 H2 120.00 . . . no
S1 N1 C1 109.8(3) . . . no
N2 C8 C9 120.6(4) . . . no
C8 C9 C10 120.8(4) . . . no
C11 C10 C13 123.0(3) . . . no
C9 C10 C11 116.3(4) . . . no
C9 C10 C13 120.7(4) . . . no
C10 C11 C12 120.3(4) . . . no
N2 C12 C11 121.3(4) . . . no
C10 C13 C13 125.4(4) . . 3_665 no
C9 C8 H8 120.00 . . . no
N2 C8 H8 120.00 . . . no
C8 C9 H9 120.00 . . . no
C10 C9 H9 120.00 . . . no
C10 C11 H11 120.00 . . . no
C12 C11 H11 120.00 . . . no
N2 C12 H12 120.00 . . . no
C11 C12 H12 119.00 . . . no
C10 C13 H13 118.00 . . . no
C13 C13 H13 117.00 3_665 . . no
O3 C1 N1 123.4(4) . . . no
O3 C1 C2 121.0(4) . . . no
N1 C1 C2 115.6(3) . . . no
C1 C2 C3 129.0(4) . . . no
C1 C2 C7 110.9(4) . . . no
C3 C2 C7 120.2(4) . . . no
C2 C3 C4 118.1(4) . . . no
C3 C4 C5 120.4(4) . . . no
C4 C5 C6 121.7(4) . . . no
C5 C6 C7 117.3(4) . . . no
S1 C7 C2 106.2(3) . . . no
S1 C7 C6 131.5(3) . . . no
C2 C7 C6 122.3(4) . . . no
C2 C3 H3 121.00 . . . no
C4 C3 H3 121.00 . . . no
C3 C4 H4 120.00 . . . no
C5 C4 H4 120.00 . . . no
C4 C5 H5 119.00 . . . no
C6 C5 H5 119.00 . . . no
C5 C6 H6 121.00 . . . no
C7 C6 H6 121.00 . . . no

loop_
_geom_bond_atom_site_label_1
_geom_bond_atom_site_label_2
_geom_bond_distance
_geom_bond_site_symmetry_1
_geom_bond_site_symmetry_2
_geom_bond_publ_flag
S1 O2 1.446(4) . . no
S1 N1 1.629(4) . . no
S1 C7 1.766(5) . . no
S1 O1 1.445(4) . . no
O3 C1 1.258(5) . . no
N2 C8 1.326(5) . . no
N2 C12 1.336(5) . . no
N2 H2 0.9500 . . no
N1 C1 1.326(5) . . no
C8 C9 1.373(6) . . no
C9 C10 1.386(6) . . no
C10 C13 1.460(6) . . no
C10 C11 1.408(6) . . no
C11 C12 1.354(6) . . no
C13 C13 1.324(6) . 3_665 no
C8 H8 0.9500 . . no
C9 H9 0.9500 . . no
C11 H11 0.9500 . . no
C12 H12 0.9500 . . no
C13 H13 0.9500 . . no
C1 C2 1.488(6) . . no
C2 C3 1.384(6) . . no
C2 C7 1.381(6) . . no
C3 C4 1.387(6) . . no
C4 C5 1.381(6) . . no
C5 C6 1.379(6) . . no
C6 C7 1.366(6) . . no
C3 H3 0.9500 . . no
C4 H4 0.9500 . . no
C5 H5 0.9500 . . no
C6 H6 0.9500 . . no

loop_
_geom_hbond_atom_site_label_D
_geom_hbond_atom_site_label_H
_geom_hbond_atom_site_label_A
_geom_hbond_distance_DH
_geom_hbond_distance_HA
_geom_hbond_distance_DA
_geom_hbond_angle_DHA
_geom_hbond_site_symmetry_A
_geom_hbond_publ_flag
N2 H2 O3 0.9500 1.6500 2.576(6) 165.00 1_545 yes
N2 H2 N1 0.9500 2.6500 3.404(7) 136.00 1_545 yes
C9 H9 O1 0.9500 2.4600 3.292(7) 146.00 2_655 yes
C11 H11 O2 0.9500 2.3000 3.148(7) 148.00 4_454 yes
C13 H13 O1 0.9500 2.6300 3.432(7) 142.00 2_655 yes

loop_
_geom_torsion_atom_site_label_1
_geom_torsion_atom_site_label_2
_geom_torsion_atom_site_label_3
_geom_torsion_atom_site_label_4
_geom_torsion
_geom_torsion_site_symmetry_1
_geom_torsion_site_symmetry_2
_geom_torsion_site_symmetry_3
_geom_torsion_site_symmetry_4
_geom_torsion_publ_flag
O1 S1 C7 C6 63.1(4) . . . . no
O2 S1 C7 C2 113.8(3) . . . . no
O2 S1 C7 C6 -65.3(4) . . . . no
N1 S1 C7 C2 -2.0(3) . . . . no
N1 S1 C7 C6 178.9(4) . . . . no
O2 S1 N1 C1 -112.9(3) . . . . no
C7 S1 N1 C1 1.3(3) . . . . no
O1 S1 C7 C2 -117.7(3) . . . . no
O1 S1 N1 C1 118.1(3) . . . . no
C8 N2 C12 C11 -0.9(6) . . . . no
C12 N2 C8 C9 1.6(6) . . . . no
S1 N1 C1 C2 -0.2(4) . . . . no
S1 N1 C1 O3 -178.8(3) . . . . no
N2 C8 C9 C10 -1.0(6) . . . . no
C8 C9 C10 C11 -0.3(6) . . . . no
C8 C9 C10 C13 -179.9(4) . . . . no
C9 C10 C13 C13 176.7(4) . . . 3_665 no
C9 C10 C11 C12 1.0(6) . . . . no
C11 C10 C13 C13 -2.9(6) . . . 3_665 no
C13 C10 C11 C12 -179.5(4) . . . . no
C10 C11 C12 N2 -0.4(6) . . . . no
C10 C13 C13 C10 -180.0(4) . . 3_665 3_665 no
O3 C1 C2 C3 -3.4(6) . . . . no
O3 C1 C2 C7 177.3(4) . . . . no
N1 C1 C2 C3 177.9(4) . . . . no
N1 C1 C2 C7 -1.4(5) . . . . no
C1 C2 C3 C4 -180.0(4) . . . . no
C7 C2 C3 C4 -0.8(6) . . . . no
C1 C2 C7 S1 2.1(4) . . . . no
C1 C2 C7 C6 -178.7(4) . . . . no
C3 C2 C7 S1 -177.3(3) . . . . no
C3 C2 C7 C6 2.0(6) . . . . no
C2 C3 C4 C5 -0.4(6) . . . . no
C3 C4 C5 C6 0.4(6) . . . . no
C4 C5 C6 C7 0.7(6) . . . . no
C5 C6 C7 S1 177.1(3) . . . . no
C5 C6 C7 C2 -1.9(6) . . . . no
